data_4131298
loop_
_publ_author_name
'Guo, Yi-An'
'Liang, Tao'
'Kim, Seung Wook'
'Xiao, Hongde'
'Krische, Michael J.'

_publ_section_title
;
 Nickel-Catalyzed Cross-Coupling of Vinyl Dioxanones to Form
 Enantiomerically Enriched Cyclopropanes.
;
_journal_issue 20
_journal_name_full 'Journal of the American Chemical Society'
_journal_page_first 6847
_journal_page_last 6850
_journal_paper_doi 10.1021/jacs.7b03371
_journal_volume 139
_journal_year 2017
_chemical_formula_sum 'C26.67 H30.67 O1.33'
_chemical_formula_weight 372.51
_space_group_crystal_system monoclinic
_space_group_IT_number 5
_space_group_name_Hall 'I 2y'
_space_group_name_H-M_alt 'I 1 2 1'
_atom_sites_solution_hydrogens geom
_audit_creation_method SHELXL-2016/6
_cell_angle_alpha 90
_cell_angle_beta 90.950(12)
_cell_angle_gamma 90
_cell_formula_units_Z 12
_cell_length_a 33.36(3)
_cell_length_b 5.857(4)
_cell_length_c 34.01(4)
_cell_measurement_temperature 123(2)
_cell_volume 6644(11)
_computing_structure_refinement 'SHELXL-2016/6 (Sheldrick, 2016)'
_diffrn_ambient_temperature 123(2)
_diffrn_measured_fraction_theta_full 0.984
_diffrn_measured_fraction_theta_max 0.984
_diffrn_radiation_type MoK\a
_diffrn_radiation_wavelength 0.71073
_diffrn_reflns_av_R_equivalents 0.2412
_diffrn_reflns_av_unetI/netI 0.4455
_diffrn_reflns_Laue_measured_fraction_full 0.984
_diffrn_reflns_Laue_measured_fraction_max 0.984
_diffrn_reflns_limit_h_max 29
_diffrn_reflns_limit_h_min -39
_diffrn_reflns_limit_k_max 6
_diffrn_reflns_limit_k_min -6
_diffrn_reflns_limit_l_max 40
_diffrn_reflns_limit_l_min -39
_diffrn_reflns_number 31295
_diffrn_reflns_point_group_measured_fraction_full 0.974
_diffrn_reflns_point_group_measured_fraction_max 0.974
_diffrn_reflns_theta_full 25.221
_diffrn_reflns_theta_max 25.221
_diffrn_reflns_theta_min 0.848
_exptl_absorpt_coefficient_mu 0.067
_exptl_crystal_density_diffrn 1.117
_exptl_crystal_F_000 2416
_refine_diff_density_max 0.486
_refine_diff_density_min -0.469
_refine_diff_density_rms 0.117
_refine_ls_abs_structure_details
;
 Flack x determined using 759 quotients [(I+)-(I-)]/[(I+)+(I-)]
 (Parsons, Flack and Wagner, Acta Cryst. B69 (2013) 249-259).
;
_refine_ls_abs_structure_Flack 2.5(10)
_refine_ls_extinction_method none
_refine_ls_goodness_of_fit_ref 1.021
_refine_ls_hydrogen_treatment constr
_refine_ls_matrix_type full
_refine_ls_number_parameters 773
_refine_ls_number_reflns 11642
_refine_ls_number_restraints 505
_refine_ls_restrained_S_all 1.014
_refine_ls_R_factor_all 0.3306
_refine_ls_R_factor_gt 0.1585
_refine_ls_shift/su_max 0.036
_refine_ls_shift/su_mean 0.002
_refine_ls_structure_factor_coef Fsqd
_refine_ls_weighting_details 'w=1/[\s^2^(Fo^2^)+(0.2000P)^2^] where P=(Fo^2^+2Fc^2^)/3'
_refine_ls_weighting_scheme calc
_refine_ls_wR_factor_gt 0.3806
_refine_ls_wR_factor_ref 0.4515
_reflns_Friedel_coverage 0.788
_reflns_Friedel_fraction_full 0.961
_reflns_Friedel_fraction_max 0.961
_reflns_number_gt 3894
_reflns_number_total 11642
_reflns_threshold_expression 'I > 2\s(I)'
_cod_data_source_file ja7b03371_si_002.cif
_cod_data_source_block shelx
_cod_original_cell_volume 6646(11)
_cod_original_sg_symbol_H-M 'I 2'
_cod_database_code 4131298
_shelx_shelxl_version_number 2016/6
_shelx_space_group_comment
;
The symmetry employed for this shelxl refinement is uniquely defined
by the following loop, which should always be used as a source of
symmetry information in preference to the above space-group names.
They are only intended as comments.
;

loop_
_space_group_symop_operation_xyz
'x, y, z'
'-x, y, -z'
'x+1/2, y+1/2, z+1/2'
'-x+1/2, y+1/2, -z+1/2'

loop_
_atom_site_label
_atom_site_type_symbol
_atom_site_fract_x
_atom_site_fract_y
_atom_site_fract_z
_atom_site_U_iso_or_equiv
_atom_site_adp_type
_atom_site_occupancy
_atom_site_site_symmetry_order
_atom_site_calc_flag
_atom_site_refinement_flags_posn
_atom_site_refinement_flags_adp
C1 C 0.7011(5) 0.333(3) 0.6498(5) 0.031(4) Uani 1 1 d . U
C2 C 0.6946(5) 0.320(3) 0.6066(5) 0.035(5) Uani 1 1 d . U
H2 H 0.674054 0.204593 0.598333 0.042 Uiso 1 1 calc R U
C3 C 0.6775(5) 0.520(3) 0.6278(5) 0.042(5) Uani 1 1 d . U
H3 H 0.693123 0.663990 0.624184 0.051 Uiso 1 1 calc R U
C4 C 0.7438(5) 0.389(3) 0.6637(5) 0.033(5) Uani 1 1 d . U
H4A H 0.760302 0.248504 0.663584 0.040 Uiso 1 1 calc R U
H4B H 0.755928 0.499521 0.645284 0.040 Uiso 1 1 calc R U
C5 C 0.6814(5) 0.163(4) 0.6747(6) 0.050(6) Uani 1 1 d . U
H5A H 0.700123 0.037625 0.680389 0.076 Uiso 1 1 calc R U
H5B H 0.657674 0.102759 0.660869 0.076 Uiso 1 1 calc R U
H5C H 0.673413 0.234774 0.699315 0.076 Uiso 1 1 calc R U
C6 C 0.7296(5) 0.334(3) 0.5794(5) 0.038(5) Uani 1 1 d . U
C7 C 0.7365(6) 0.530(3) 0.5567(5) 0.042(5) Uani 1 1 d . U
H7 H 0.717712 0.651198 0.557429 0.051 Uiso 1 1 calc R U
C8 C 0.7707(5) 0.551(3) 0.5327(6) 0.048(5) Uani 1 1 d . U
H8 H 0.774993 0.685314 0.517646 0.057 Uiso 1 1 calc R U
C9 C 0.7966(5) 0.378(3) 0.5319(5) 0.037(5) Uani 1 1 d . U
C10 C 0.7893(6) 0.185(4) 0.5546(5) 0.045(5) Uani 1 1 d . U
H10 H 0.807870 0.062219 0.553893 0.054 Uiso 1 1 calc R U
C11 C 0.7571(5) 0.166(3) 0.5772(5) 0.036(5) Uani 1 1 d . U
H11 H 0.753555 0.030347 0.592172 0.043 Uiso 1 1 calc R U
C12 C 0.8340(6) 0.407(4) 0.5070(7) 0.077(7) Uani 1 1 d . U
H12A H 0.826466 0.477571 0.481791 0.115 Uiso 1 1 calc R U
H12B H 0.846071 0.257355 0.502255 0.115 Uiso 1 1 calc R U
H12C H 0.853278 0.504984 0.520954 0.115 Uiso 1 1 calc R U
C13 C 0.6325(5) 0.560(4) 0.6325(6) 0.055(6) Uani 1 1 d . U
H13A H 0.618476 0.411482 0.632887 0.066 Uiso 1 1 calc R U
H13B H 0.627865 0.637207 0.657973 0.066 Uiso 1 1 calc R U
C14 C 0.6159(5) 0.702(3) 0.6003(6) 0.034(5) Uani 1 1 d . U
C15 C 0.5943(5) 0.898(4) 0.6098(6) 0.049(5) Uani 1 1 d . U
H15 H 0.589989 0.935633 0.636536 0.059 Uiso 1 1 calc R U
C16 C 0.5787(6) 1.041(4) 0.5793(6) 0.053(6) Uani 1 1 d . U
H16 H 0.565220 1.178103 0.586002 0.063 Uiso 1 1 calc R U
C17 C 0.5829(5) 0.983(3) 0.5399(6) 0.041(5) Uani 1 1 d . U
C18 C 0.6023(5) 0.788(4) 0.5325(6) 0.052(6) Uani 1 1 d . U
H18 H 0.605346 0.739909 0.506097 0.063 Uiso 1 1 calc R U
C19 C 0.6177(6) 0.659(4) 0.5620(6) 0.051(5) Uani 1 1 d . U
H19 H 0.631254 0.523456 0.554612 0.061 Uiso 1 1 calc R U
C20 C 0.5672(6) 1.146(4) 0.5084(6) 0.068(7) Uani 1 1 d . U
H20A H 0.570808 1.077301 0.482427 0.103 Uiso 1 1 calc R U
H20B H 0.582099 1.289984 0.509989 0.103 Uiso 1 1 calc R U
H20C H 0.538695 1.175156 0.512527 0.103 Uiso 1 1 calc R U
C21 C 0.6552(5) 0.600(3) 0.7851(5) 0.037(5) Uani 1 1 d . U
C22 C 0.6093(5) 0.589(3) 0.7933(5) 0.037(5) Uani 1 1 d . U
H22 H 0.601005 0.456329 0.809725 0.045 Uiso 1 1 calc R U
C23 C 0.6365(5) 0.763(3) 0.8151(5) 0.031(4) Uani 1 1 d . U
H23 H 0.633500 0.923346 0.805424 0.037 Uiso 1 1 calc R U
C24 C 0.6669(5) 0.713(3) 0.7468(5) 0.032(4) Uani 1 1 d . U
H24A H 0.662300 0.605514 0.724806 0.038 Uiso 1 1 calc R U
H24B H 0.649611 0.848553 0.742194 0.038 Uiso 1 1 calc R U
C25 C 0.6802(5) 0.391(3) 0.7985(6) 0.043(5) Uani 1 1 d . U
H25A H 0.708771 0.425436 0.796369 0.065 Uiso 1 1 calc R U
H25B H 0.673433 0.259486 0.781802 0.065 Uiso 1 1 calc R U
H25C H 0.674082 0.354502 0.825920 0.065 Uiso 1 1 calc R U
C26 C 0.5801(5) 0.651(3) 0.7618(5) 0.038(5) Uani 1 1 d . U
C27 C 0.5710(5) 0.517(3) 0.7315(5) 0.033(4) Uani 1 1 d . U
H27 H 0.584198 0.373080 0.730959 0.039 Uiso 1 1 calc R U
C28 C 0.5449(5) 0.560(3) 0.7011(6) 0.042(5) Uani 1 1 d . U
H28 H 0.539601 0.451257 0.680920 0.050 Uiso 1 1 calc R U
C29 C 0.5254(5) 0.785(4) 0.7014(6) 0.042(5) Uani 1 1 d . U
C30 C 0.5337(5) 0.908(4) 0.7315(6) 0.042(5) Uani 1 1 d . U
H30 H 0.520585 1.051538 0.732317 0.051 Uiso 1 1 calc R U
C31 C 0.5592(5) 0.861(3) 0.7631(6) 0.033(5) Uani 1 1 d . U
H31 H 0.562447 0.963819 0.784480 0.040 Uiso 1 1 calc R U
C32 C 0.4954(6) 0.837(4) 0.6697(6) 0.060(6) Uani 1 1 d . U
H32A H 0.497474 0.998706 0.662366 0.090 Uiso 1 1 calc R U
H32B H 0.468352 0.806670 0.679335 0.090 Uiso 1 1 calc R U
H32C H 0.500467 0.741639 0.646750 0.090 Uiso 1 1 calc R U
C33 C 0.6450(5) 0.745(3) 0.8583(5) 0.042(5) Uani 1 1 d . U
H33A H 0.645119 0.581307 0.865823 0.051 Uiso 1 1 calc R U
H33B H 0.672055 0.806730 0.864005 0.051 Uiso 1 1 calc R U
C34 C 0.6154(5) 0.868(3) 0.8828(5) 0.034(4) Uani 1 1 d . U
C35 C 0.5762(5) 0.789(4) 0.8877(6) 0.047(5) Uani 1 1 d . U
H35 H 0.567966 0.648025 0.876499 0.056 Uiso 1 1 calc R U
C36 C 0.5489(5) 0.921(3) 0.9096(5) 0.040(5) Uani 1 1 d . U
H36 H 0.522792 0.861347 0.913752 0.048 Uiso 1 1 calc R U
C37 C 0.5580(6) 1.125(4) 0.9245(6) 0.052(6) Uani 1 1 d . U
C38 C 0.5967(5) 1.199(3) 0.9207(5) 0.040(5) Uani 1 1 d . U
H38 H 0.604043 1.336908 0.933463 0.049 Uiso 1 1 calc R U
C39 C 0.6257(5) 1.087(3) 0.8997(5) 0.038(5) Uani 1 1 d . U
H39 H 0.651567 1.151590 0.896512 0.046 Uiso 1 1 calc R U
C40 C 0.5263(6) 1.270(4) 0.9477(6) 0.061(6) Uani 1 1 d . U
H40A H 0.521691 1.199147 0.973337 0.091 Uiso 1 1 calc R U
H40B H 0.500991 1.274643 0.932597 0.091 Uiso 1 1 calc R U
H40C H 0.536368 1.425439 0.951487 0.091 Uiso 1 1 calc R U
C41 C 0.3463(5) 0.170(3) 0.7181(6) 0.045(5) Uani 1 1 d . U
C42 C 0.3899(5) 0.131(3) 0.7117(6) 0.046(5) Uani 1 1 d . U
H42 H 0.395142 -0.015681 0.697669 0.056 Uiso 1 1 calc R U
C43 C 0.3675(5) 0.299(3) 0.6865(5) 0.034(4) Uani 1 1 d . U
H43 H 0.373215 0.461989 0.693575 0.040 Uiso 1 1 calc R U
C44 C 0.3366(5) 0.299(3) 0.7558(5) 0.043(5) Uani 1 1 d . U
H44A H 0.338600 0.192676 0.778373 0.052 Uiso 1 1 calc R U
H44B H 0.356773 0.421230 0.760036 0.052 Uiso 1 1 calc R U
C45 C 0.3161(5) -0.012(3) 0.7081(6) 0.051(6) Uani 1 1 d . U
H45A H 0.319676 -0.141417 0.726118 0.076 Uiso 1 1 calc R U
H45B H 0.320010 -0.063683 0.681021 0.076 Uiso 1 1 calc R U
H45C H 0.288968 0.049575 0.710622 0.076 Uiso 1 1 calc R U
C46 C 0.4216(5) 0.184(3) 0.7423(6) 0.039(5) Uani 1 1 d . U
C47 C 0.4426(5) 0.389(3) 0.7424(6) 0.035(5) Uani 1 1 d . U
H47 H 0.437466 0.498448 0.722353 0.042 Uiso 1 1 calc R U
C48 C 0.4709(6) 0.434(4) 0.7716(6) 0.048(5) Uani 1 1 d . U
H48 H 0.485499 0.572801 0.770290 0.058 Uiso 1 1 calc R U
C49 C 0.4786(5) 0.294(4) 0.8012(6) 0.046(5) Uani 1 1 d . U
C50 C 0.4572(6) 0.080(3) 0.8013(6) 0.046(5) Uani 1 1 d . U
H50 H 0.461932 -0.025524 0.822104 0.055 Uiso 1 1 calc R U
C51 C 0.4299(6) 0.024(4) 0.7717(6) 0.052(6) Uani 1 1 d . U
H51 H 0.416960 -0.120680 0.771457 0.062 Uiso 1 1 calc R U
C52 C 0.5097(5) 0.350(4) 0.8330(6) 0.062(7) Uani 1 1 d . U
H52A H 0.508122 0.512539 0.839609 0.092 Uiso 1 1 calc R U
H52B H 0.536519 0.314459 0.823504 0.092 Uiso 1 1 calc R U
H52C H 0.504362 0.258678 0.856547 0.092 Uiso 1 1 calc R U
C53 C 0.3588(6) 0.266(4) 0.6447(6) 0.059(6) Uani 1 1 d . U
H53A H 0.333889 0.347182 0.637150 0.071 Uiso 1 1 calc R U
H53B H 0.354963 0.101046 0.639199 0.071 Uiso 1 1 calc R U
C54 C 0.3934(5) 0.356(4) 0.6214(6) 0.047(5) Uani 1 1 d . U
C55 C 0.4296(5) 0.235(4) 0.6167(5) 0.045(5) Uani 1 1 d . U
H55 H 0.432374 0.087036 0.627656 0.054 Uiso 1 1 calc R U
C56 C 0.4612(6) 0.330(3) 0.5962(6) 0.049(5) Uani 1 1 d . U
H56 H 0.485655 0.247959 0.594039 0.059 Uiso 1 1 calc R U
C57 C 0.4572(6) 0.543(3) 0.5788(6) 0.043(5) Uani 1 1 d . U
C58 C 0.4222(6) 0.665(4) 0.5821(6) 0.059(6) Uani 1 1 d . U
H58 H 0.419418 0.810529 0.570132 0.071 Uiso 1 1 calc R U
C59 C 0.3911(6) 0.572(4) 0.6030(6) 0.056(6) Uani 1 1 d . U
H59 H 0.367078 0.657764 0.605212 0.067 Uiso 1 1 calc R U
C60 C 0.4922(6) 0.638(4) 0.5568(6) 0.062(6) Uani 1 1 d . U
H60A H 0.506234 0.512782 0.543667 0.093 Uiso 1 1 calc R U
H60B H 0.510676 0.713821 0.575300 0.093 Uiso 1 1 calc R U
H60C H 0.482612 0.747890 0.537140 0.093 Uiso 1 1 calc R U
C61 C 0.2870(5) -0.007(3) 0.8553(5) 0.034(5) Uani 1 1 d . U
C62 C 0.2952(5) 0.043(3) 0.8973(5) 0.032(4) Uani 1 1 d . U
H62 H 0.308458 -0.080584 0.913014 0.038 Uiso 1 1 calc R U
C63 C 0.3194(4) 0.146(3) 0.8653(5) 0.033(4) Uani 1 1 d . U
H63 H 0.312194 0.308825 0.860244 0.040 Uiso 1 1 calc R U
C64 C 0.2505(5) 0.085(3) 0.8343(5) 0.038(5) Uani 1 1 d . U
H64A H 0.227225 -0.013707 0.839791 0.046 Uiso 1 1 calc R U
H64B H 0.244592 0.239992 0.844412 0.046 Uiso 1 1 calc R U
C65 C 0.2982(5) -0.260(3) 0.8413(6) 0.045(5) Uani 1 1 d . U
H65A H 0.324277 -0.304064 0.852703 0.067 Uiso 1 1 calc R U
H65B H 0.299588 -0.264202 0.812550 0.067 Uiso 1 1 calc R U
H65C H 0.277658 -0.367566 0.850064 0.067 Uiso 1 1 calc R U
C66 C 0.2660(5) 0.200(3) 0.9199(5) 0.035(5) Uani 1 1 d . U
C67 C 0.2778(5) 0.400(3) 0.9344(5) 0.034(5) Uani 1 1 d . U
H67 H 0.304375 0.450178 0.929990 0.041 Uiso 1 1 calc R U
C68 C 0.2522(5) 0.536(3) 0.9557(5) 0.039(5) Uani 1 1 d . U
H68 H 0.261812 0.679148 0.964928 0.046 Uiso 1 1 calc R U
C69 C 0.2126(5) 0.472(3) 0.9644(6) 0.043(5) Uani 1 1 d . U
C70 C 0.2034(6) 0.260(3) 0.9494(5) 0.044(5) Uani 1 1 d . U
H70 H 0.177217 0.203937 0.954366 0.052 Uiso 1 1 calc R U
C71 C 0.2277(5) 0.121(3) 0.9282(5) 0.041(5) Uani 1 1 d . U
H71 H 0.218810 -0.024769 0.919453 0.049 Uiso 1 1 calc R U
C72 C 0.1846(6) 0.619(4) 0.9854(6) 0.062(6) Uani 1 1 d . U
H72A H 0.164867 0.523572 0.998764 0.094 Uiso 1 1 calc R U
H72B H 0.170782 0.719700 0.966623 0.094 Uiso 1 1 calc R U
H72C H 0.199354 0.710764 1.004850 0.094 Uiso 1 1 calc R U
C73 C 0.3643(4) 0.105(3) 0.8643(5) 0.031(4) Uani 1 1 d . U
H73A H 0.369830 -0.054622 0.872158 0.038 Uiso 1 1 calc R U
H73B H 0.373393 0.124607 0.836967 0.038 Uiso 1 1 calc R U
C74 C 0.3885(5) 0.263(3) 0.8908(6) 0.039(5) Uani 1 1 d . U
C75 C 0.4071(5) 0.456(3) 0.8777(6) 0.046(5) Uani 1 1 d . U
H75 H 0.407917 0.485159 0.850277 0.055 Uiso 1 1 calc R U
C76 C 0.4255(5) 0.615(3) 0.9048(6) 0.039(5) Uani 1 1 d . U
H76 H 0.436653 0.752015 0.894683 0.047 Uiso 1 1 calc R U
C77 C 0.4273(5) 0.580(3) 0.9429(6) 0.037(5) Uani 1 1 d . U
C78 C 0.4080(5) 0.377(3) 0.9573(6) 0.041(5) Uani 1 1 d . U
H78 H 0.408106 0.344868 0.984706 0.049 Uiso 1 1 calc R U
C79 C 0.3900(5) 0.234(4) 0.9320(6) 0.044(5) Uani 1 1 d . U
H79 H 0.377300 0.102638 0.942527 0.052 Uiso 1 1 calc R U
C80 C 0.4468(6) 0.739(4) 0.9709(6) 0.062(6) Uani 1 1 d . U
H80A H 0.441845 0.896179 0.962461 0.092 Uiso 1 1 calc R U
H80B H 0.475698 0.709494 0.971833 0.092 Uiso 1 1 calc R U
H80C H 0.435707 0.715572 0.997147 0.092 Uiso 1 1 calc R U
O1 O 0.7440(4) 0.484(2) 0.7024(4) 0.055(4) Uani 1 1 d . U
H1 H 0.756181 0.395707 0.717932 0.083 Uiso 1 1 calc R U
O2 O 0.7069(3) 0.781(2) 0.7474(4) 0.046(4) Uani 1 1 d . U
H2A H 0.720407 0.690987 0.733762 0.069 Uiso 1 1 calc R U
O3 O 0.2976(3) 0.398(2) 0.7546(4) 0.041(3) Uani 1 1 d . U
H3A H 0.298983 0.531072 0.745449 0.061 Uiso 1 1 calc R U
O4 O 0.2562(3) 0.096(2) 0.7937(4) 0.044(3) Uani 1 1 d . U
H4 H 0.233852 0.105807 0.782135 0.066 Uiso 1 1 calc R U

loop_
_atom_site_aniso_label
_atom_site_aniso_U_11
_atom_site_aniso_U_22
_atom_site_aniso_U_33
_atom_site_aniso_U_23
_atom_site_aniso_U_13
_atom_site_aniso_U_12
C1 0.033(8) 0.011(8) 0.051(10) 0.005(7) 0.007(8) -0.012(7)
C2 0.033(8) 0.015(8) 0.059(10) 0.005(8) 0.016(8) -0.015(7)
C3 0.029(9) 0.045(10) 0.052(10) -0.003(9) 0.009(8) -0.008(8)
C4 0.022(8) 0.041(9) 0.037(10) 0.002(8) 0.004(7) 0.005(7)
C5 0.027(10) 0.051(12) 0.073(13) 0.011(11) 0.010(10) -0.001(9)
C6 0.027(8) 0.046(10) 0.042(10) -0.002(8) 0.010(8) -0.001(8)
C7 0.040(9) 0.035(9) 0.052(10) -0.010(8) 0.005(8) 0.006(8)
C8 0.045(10) 0.038(10) 0.060(10) -0.005(9) 0.004(9) -0.001(8)
C9 0.027(8) 0.031(9) 0.053(10) -0.004(8) 0.016(8) -0.004(7)
C10 0.039(9) 0.043(10) 0.052(10) -0.014(9) -0.004(9) 0.003(8)
C11 0.022(8) 0.034(9) 0.051(10) -0.002(8) 0.008(8) -0.005(7)
C12 0.068(14) 0.067(14) 0.094(16) -0.016(13) -0.011(13) 0.001(12)
C13 0.042(10) 0.061(11) 0.063(11) -0.004(9) 0.007(9) -0.006(9)
C14 0.030(8) 0.025(8) 0.048(10) -0.001(8) -0.001(8) -0.002(7)
C15 0.035(9) 0.056(10) 0.057(11) -0.003(9) 0.012(9) -0.004(8)
C16 0.042(9) 0.051(10) 0.065(11) 0.003(9) -0.002(9) 0.004(8)
C17 0.027(9) 0.039(9) 0.056(11) 0.004(9) -0.005(8) -0.001(8)
C18 0.039(9) 0.061(11) 0.058(11) -0.009(10) 0.013(9) -0.001(9)
C19 0.048(10) 0.046(10) 0.058(11) 0.012(9) 0.004(9) 0.004(9)
C20 0.053(12) 0.074(15) 0.079(15) -0.003(13) 0.007(12) 0.020(12)
C21 0.033(9) 0.024(8) 0.053(10) 0.000(8) -0.002(8) 0.002(7)
C22 0.031(9) 0.033(9) 0.049(10) 0.006(8) 0.006(8) -0.001(7)
C23 0.027(8) 0.020(8) 0.045(10) -0.001(8) 0.007(8) -0.009(7)
C24 0.028(8) 0.021(8) 0.047(9) 0.000(8) 0.004(8) 0.003(7)
C25 0.033(10) 0.031(10) 0.067(13) -0.001(10) 0.009(10) 0.004(8)
C26 0.016(8) 0.050(10) 0.048(10) -0.004(9) 0.009(8) 0.003(8)
C27 0.032(9) 0.021(8) 0.045(10) -0.005(8) 0.005(8) -0.009(7)
C28 0.035(9) 0.036(9) 0.054(10) -0.006(9) 0.011(8) -0.005(8)
C29 0.026(9) 0.050(10) 0.049(10) -0.001(9) 0.005(8) -0.006(8)
C30 0.029(9) 0.045(9) 0.054(10) 0.008(9) 0.013(9) -0.005(8)
C31 0.029(8) 0.021(8) 0.050(10) -0.005(8) 0.005(8) -0.004(7)
C32 0.076(14) 0.045(12) 0.060(13) 0.003(11) 0.000(12) -0.008(11)
C33 0.032(9) 0.034(9) 0.062(10) 0.000(8) 0.005(8) -0.010(8)
C34 0.027(8) 0.021(8) 0.053(10) -0.005(8) -0.010(8) 0.009(7)
C35 0.030(9) 0.050(10) 0.061(11) 0.004(9) 0.001(8) 0.010(8)
C36 0.028(9) 0.037(9) 0.056(10) -0.005(8) 0.008(8) -0.010(8)
C37 0.047(10) 0.049(10) 0.061(11) 0.003(9) 0.001(9) 0.006(9)
C38 0.034(9) 0.027(9) 0.061(10) 0.001(8) 0.006(8) -0.006(7)
C39 0.027(8) 0.029(9) 0.059(10) 0.009(8) 0.008(8) 0.001(7)
C40 0.056(12) 0.048(12) 0.079(14) 0.017(12) 0.011(11) -0.009(11)
C41 0.036(9) 0.047(10) 0.051(10) -0.007(9) -0.001(8) -0.001(8)
C42 0.035(9) 0.040(9) 0.065(11) -0.005(9) 0.000(9) 0.013(8)
C43 0.041(9) 0.011(7) 0.049(10) -0.002(8) 0.003(8) 0.004(7)
C44 0.032(9) 0.042(9) 0.056(10) 0.004(9) 0.008(8) -0.001(8)
C45 0.023(9) 0.048(12) 0.081(14) -0.006(11) 0.002(10) -0.012(9)
C46 0.028(8) 0.040(9) 0.048(10) -0.003(8) 0.007(8) 0.012(8)
C47 0.024(8) 0.018(8) 0.062(10) 0.002(8) 0.014(8) 0.006(7)
C48 0.047(10) 0.038(9) 0.059(11) 0.003(9) 0.001(9) 0.016(8)
C49 0.034(9) 0.051(10) 0.052(10) -0.001(9) 0.002(8) -0.007(8)
C50 0.048(10) 0.043(10) 0.047(10) -0.002(9) 0.009(9) 0.002(8)
C51 0.039(9) 0.054(10) 0.063(11) 0.005(10) 0.011(9) -0.002(9)
C52 0.026(10) 0.086(15) 0.072(14) -0.015(12) -0.003(10) 0.014(11)
C53 0.054(10) 0.054(10) 0.069(11) 0.004(9) -0.002(9) -0.012(9)
C54 0.031(9) 0.054(10) 0.055(10) 0.002(9) -0.006(8) 0.011(8)
C55 0.039(9) 0.045(10) 0.053(10) -0.004(9) 0.007(8) 0.002(8)
C56 0.044(9) 0.043(10) 0.061(11) -0.010(9) 0.006(9) -0.005(8)
C57 0.042(10) 0.037(9) 0.051(10) 0.007(8) -0.001(8) -0.013(8)
C58 0.058(10) 0.058(11) 0.062(11) 0.006(9) -0.006(9) 0.005(9)
C59 0.057(10) 0.051(11) 0.061(11) -0.008(9) -0.003(9) 0.017(9)
C60 0.048(12) 0.065(14) 0.073(14) 0.004(12) 0.013(11) -0.012(11)
C61 0.024(8) 0.031(9) 0.047(10) 0.011(8) 0.008(8) -0.005(7)
C62 0.020(8) 0.025(8) 0.050(10) 0.002(8) 0.004(8) -0.009(7)
C63 0.019(8) 0.026(8) 0.055(10) 0.006(8) 0.003(8) 0.000(7)
C64 0.041(9) 0.026(8) 0.047(10) 0.002(8) -0.006(8) 0.004(7)
C65 0.038(11) 0.032(10) 0.064(13) -0.016(10) 0.006(10) -0.008(9)
C66 0.028(8) 0.029(9) 0.048(10) -0.004(8) 0.005(8) 0.011(7)
C67 0.027(8) 0.032(9) 0.043(10) 0.010(8) 0.003(8) -0.009(8)
C68 0.042(9) 0.028(9) 0.046(10) -0.002(8) -0.006(8) -0.008(8)
C69 0.032(9) 0.041(9) 0.058(10) 0.000(9) 0.004(8) 0.005(8)
C70 0.040(9) 0.037(9) 0.055(10) 0.003(9) 0.003(8) -0.001(8)
C71 0.038(9) 0.026(8) 0.058(10) -0.005(8) 0.000(8) -0.002(8)
C72 0.061(13) 0.046(12) 0.080(14) -0.012(12) 0.012(12) 0.002(11)
C73 0.028(8) 0.024(8) 0.042(9) -0.001(8) 0.007(7) -0.003(7)
C74 0.028(8) 0.027(9) 0.062(10) 0.000(8) 0.000(8) 0.009(7)
C75 0.039(9) 0.048(10) 0.049(10) 0.015(9) -0.002(8) 0.006(8)
C76 0.038(9) 0.022(8) 0.057(10) 0.002(8) 0.006(8) 0.001(7)
C77 0.030(8) 0.032(9) 0.049(10) -0.009(8) 0.006(8) 0.010(7)
C78 0.029(8) 0.041(9) 0.052(10) -0.001(9) 0.000(8) -0.003(8)
C79 0.032(9) 0.048(10) 0.052(10) 0.008(9) 0.005(8) 0.010(8)
C80 0.042(11) 0.062(13) 0.081(15) -0.014(12) 0.003(11) -0.004(10)
O1 0.044(9) 0.065(9) 0.058(9) 0.005(8) 0.002(7) -0.004(7)
O2 0.033(7) 0.039(8) 0.068(10) -0.001(7) 0.009(7) -0.006(6)
O3 0.021(6) 0.031(7) 0.070(10) -0.006(7) 0.005(6) 0.010(5)
O4 0.036(7) 0.040(7) 0.056(9) 0.010(7) -0.002(6) -0.005(7)

loop_
_atom_type_symbol
_atom_type_description
_atom_type_scat_dispersion_real
_atom_type_scat_dispersion_imag
_atom_type_scat_source
C C 0.0033 0.0016 'International Tables Vol C Tables 4.2.6.8 and 6.1.1.4'
H H 0.0000 0.0000 'International Tables Vol C Tables 4.2.6.8 and 6.1.1.4'
O O 0.0106 0.0060 'International Tables Vol C Tables 4.2.6.8 and 6.1.1.4'

loop_
_geom_angle_atom_site_label_1
_geom_angle_atom_site_label_2
_geom_angle_atom_site_label_3
_geom_angle
C5 C1 C2 118.6(15)
C5 C1 C4 113.0(15)
C2 C1 C4 115.9(14)
C5 C1 C3 122.3(14)
C2 C1 C3 59.3(11)
C4 C1 C3 117.6(13)
C1 C2 C3 62.2(12)
C1 C2 C6 120.3(15)
C3 C2 C6 124.2(15)
C1 C2 H2 113.6
C3 C2 H2 113.6
C6 C2 H2 113.6
C2 C3 C13 123.7(16)
C2 C3 C1 58.6(11)
C13 C3 C1 123.6(16)
C2 C3 H3 113.4
C13 C3 H3 113.4
C1 C3 H3 113.4
O1 C4 C1 110.9(14)
O1 C4 H4A 109.5
C1 C4 H4A 109.5
O1 C4 H4B 109.5
C1 C4 H4B 109.5
H4A C4 H4B 108.0
C1 C5 H5A 109.5
C1 C5 H5B 109.5
H5A C5 H5B 109.5
C1 C5 H5C 109.5
H5A C5 H5C 109.5
H5B C5 H5C 109.5
C11 C6 C7 116.7(17)
C11 C6 C2 122.0(17)
C7 C6 C2 121.2(16)
C6 C7 C8 122.0(18)
C6 C7 H7 119.0
C8 C7 H7 119.0
C9 C8 C7 118.0(19)
C9 C8 H8 121.0
C7 C8 H8 121.0
C8 C9 C10 119.2(17)
C8 C9 C12 117.4(19)
C10 C9 C12 123.3(18)
C11 C10 C9 122.5(19)
C11 C10 H10 118.7
C9 C10 H10 118.7
C10 C11 C6 121.5(19)
C10 C11 H11 119.2
C6 C11 H11 119.2
C9 C12 H12A 109.5
C9 C12 H12B 109.5
H12A C12 H12B 109.5
C9 C12 H12C 109.5
H12A C12 H12C 109.5
H12B C12 H12C 109.5
C14 C13 C3 111.4(16)
C14 C13 H13A 109.3
C3 C13 H13A 109.3
C14 C13 H13B 109.4
C3 C13 H13B 109.3
H13A C13 H13B 108.0
C19 C14 C15 114.4(19)
C19 C14 C13 126.9(18)
C15 C14 C13 118.6(18)
C14 C15 C16 120.0(19)
C14 C15 H15 120.0
C16 C15 H15 120.0
C17 C16 C15 121(2)
C17 C16 H16 119.5
C15 C16 H16 119.5
C18 C17 C16 116.5(19)
C18 C17 C20 124(2)
C16 C17 C20 119.1(19)
C17 C18 C19 121(2)
C17 C18 H18 119.4
C19 C18 H18 119.4
C14 C19 C18 127(2)
C14 C19 H19 116.6
C18 C19 H19 116.6
C17 C20 H20A 109.5
C17 C20 H20B 109.5
H20A C20 H20B 109.5
C17 C20 H20C 109.5
H20A C20 H20C 109.5
H20B C20 H20C 109.5
C24 C21 C23 114.1(14)
C24 C21 C25 117.2(15)
C23 C21 C25 121.3(15)
C24 C21 C22 115.8(14)
C23 C21 C22 59.7(11)
C25 C21 C22 116.1(15)
C26 C22 C23 124.1(16)
C26 C22 C21 119.7(15)
C23 C22 C21 59.3(11)
C26 C22 H22 114.3
C23 C22 H22 114.2
C21 C22 H22 114.3
C33 C23 C21 122.3(15)
C33 C23 C22 121.6(15)
C21 C23 C22 61.0(11)
C33 C23 H23 114.0
C21 C23 H23 114.0
C22 C23 H23 114.0
O2 C24 C21 111.8(14)
O2 C24 H24A 109.3
C21 C24 H24A 109.3
O2 C24 H24B 109.3
C21 C24 H24B 109.3
H24A C24 H24B 107.9
C21 C25 H25A 109.5
C21 C25 H25B 109.5
H25A C25 H25B 109.5
C21 C25 H25C 109.5
H25A C25 H25C 109.5
H25B C25 H25C 109.5
C27 C26 C31 115.7(17)
C27 C26 C22 123.8(18)
C31 C26 C22 120.5(18)
C26 C27 C28 127.8(18)
C26 C27 H27 116.1
C28 C27 H27 116.1
C27 C28 C29 116.0(18)
C27 C28 H28 122.0
C29 C28 H28 122.0
C30 C29 C28 114.9(19)
C30 C29 C32 127(2)
C28 C29 C32 118.2(18)
C29 C30 C31 129(2)
C29 C30 H30 115.4
C31 C30 H30 115.4
C30 C31 C26 116.4(17)
C30 C31 H31 121.8
C26 C31 H31 121.8
C29 C32 H32A 109.5
C29 C32 H32B 109.5
H32A C32 H32B 109.5
C29 C32 H32C 109.5
H32A C32 H32C 109.5
H32B C32 H32C 109.5
C34 C33 C23 113.5(15)
C34 C33 H33A 108.9
C23 C33 H33A 108.9
C34 C33 H33B 108.9
C23 C33 H33B 108.9
H33A C33 H33B 107.7
C35 C34 C39 117.4(17)
C35 C34 C33 122.6(17)
C39 C34 C33 119.8(16)
C34 C35 C36 119.7(19)
C34 C35 H35 120.1
C36 C35 H35 120.1
C37 C36 C35 123.0(19)
C37 C36 H36 118.5
C35 C36 H36 118.5
C36 C37 C38 117.1(19)
C36 C37 C40 121.4(19)
C38 C37 C40 121.4(19)
C37 C38 C39 124.9(19)
C37 C38 H38 117.5
C39 C38 H38 117.5
C38 C39 C34 117.5(16)
C38 C39 H39 121.2
C34 C39 H39 121.2
C37 C40 H40A 109.5
C37 C40 H40B 109.5
H40A C40 H40B 109.5
C37 C40 H40C 109.5
H40A C40 H40C 109.5
H40B C40 H40C 109.5
C42 C41 C43 60.0(12)
C42 C41 C45 120.5(17)
C43 C41 C45 121.1(17)
C42 C41 C44 114.7(15)
C43 C41 C44 117.4(16)
C45 C41 C44 113.2(16)
C41 C42 C43 60.3(12)
C41 C42 C46 123.0(16)
C43 C42 C46 126.8(17)
C41 C42 H42 112.4
C43 C42 H42 112.4
C46 C42 H42 112.4
C53 C43 C42 123.9(17)
C53 C43 C41 122.8(16)
C42 C43 C41 59.7(12)
C53 C43 H43 113.4
C42 C43 H43 113.4
C41 C43 H43 113.4
O3 C44 C41 112.4(15)
O3 C44 H44A 109.1
C41 C44 H44A 109.1
O3 C44 H44B 109.1
C41 C44 H44B 109.1
H44A C44 H44B 107.9
C41 C45 H45A 109.5
C41 C45 H45B 109.5
H45A C45 H45B 109.5
C41 C45 H45C 109.5
H45A C45 H45C 109.5
H45B C45 H45C 109.5
C47 C46 C51 119.0(18)
C47 C46 C42 121.9(18)
C51 C46 C42 119.0(18)
C48 C47 C46 120.3(18)
C48 C47 H47 119.9
C46 C47 H47 119.9
C49 C48 C47 123(2)
C49 C48 H48 118.3
C47 C48 H48 118.3
C48 C49 C50 116.8(19)
C48 C49 C52 122(2)
C50 C49 C52 121.1(19)
C51 C50 C49 121.5(19)
C51 C50 H50 119.2
C49 C50 H50 119.2
C50 C51 C46 118.8(19)
C50 C51 H51 120.6
C46 C51 H51 120.6
C49 C52 H52A 109.5
C49 C52 H52B 109.5
H52A C52 H52B 109.5
C49 C52 H52C 109.5
H52A C52 H52C 109.5
H52B C52 H52C 109.5
C43 C53 C54 108.9(16)
C43 C53 H53A 109.9
C54 C53 H53A 109.9
C43 C53 H53B 109.9
C54 C53 H53B 109.9
H53A C53 H53B 108.3
C55 C54 C59 116.0(19)
C55 C54 C53 123(2)
C59 C54 C53 120.7(19)
C56 C55 C54 121(2)
C56 C55 H55 119.5
C54 C55 H55 119.5
C57 C56 C55 120.3(19)
C57 C56 H56 119.8
C55 C56 H56 119.9
C58 C57 C56 120.4(19)
C58 C57 C60 121(2)
C56 C57 C60 118.3(19)
C57 C58 C59 119(2)
C57 C58 H58 120.4
C59 C58 H58 120.4
C58 C59 C54 123(2)
C58 C59 H59 118.5
C54 C59 H59 118.5
C57 C60 H60A 109.5
C57 C60 H60B 109.5
H60A C60 H60B 109.5
C57 C60 H60C 109.5
H60A C60 H60C 109.5
H60B C60 H60C 109.5
C63 C61 C62 61.4(12)
C63 C61 C64 119.0(15)
C62 C61 C64 121.4(16)
C63 C61 C65 117.9(14)
C62 C61 C65 115.7(15)
C64 C61 C65 112.6(15)
C61 C62 C63 57.9(11)
C61 C62 C66 119.3(15)
C63 C62 C66 118.5(15)
C61 C62 H62 116.2
C63 C62 H62 116.2
C66 C62 H62 116.2
C61 C63 C62 60.6(11)
C61 C63 C73 129.4(15)
C62 C63 C73 120.0(15)
C61 C63 H63 112.2
C62 C63 H63 112.2
C73 C63 H63 112.2
O4 C64 C61 111.4(15)
O4 C64 H64A 109.4
C61 C64 H64A 109.4
O4 C64 H64B 109.4
C61 C64 H64B 109.4
H64A C64 H64B 108.0
C61 C65 H65A 109.5
C61 C65 H65B 109.5
H65A C65 H65B 109.5
C61 C65 H65C 109.5
H65A C65 H65C 109.5
H65B C65 H65C 109.5
C67 C66 C71 118.9(17)
C67 C66 C62 121.4(16)
C71 C66 C62 119.5(16)
C66 C67 C68 121.6(17)
C66 C67 H67 119.2
C68 C67 H67 119.2
C67 C68 C69 123.2(17)
C67 C68 H68 118.4
C69 C68 H68 118.4
C70 C69 C68 111.4(17)
C70 C69 C72 124.6(18)
C68 C69 C72 123.9(19)
C71 C70 C69 127.1(19)
C71 C70 H70 116.5
C69 C70 H70 116.5
C70 C71 C66 117.8(17)
C70 C71 H71 121.1
C66 C71 H71 121.1
C69 C72 H72A 109.5
C69 C72 H72B 109.5
H72A C72 H72B 109.5
C69 C72 H72C 109.5
H72A C72 H72C 109.5
H72B C72 H72C 109.5
C74 C73 C63 114.2(14)
C74 C73 H73A 108.7
C63 C73 H73A 108.7
C74 C73 H73B 108.7
C63 C73 H73B 108.7
H73A C73 H73B 107.6
C75 C74 C79 114.5(18)
C75 C74 C73 123.4(18)
C79 C74 C73 121.8(17)
C74 C75 C76 121.2(18)
C74 C75 H75 119.4
C76 C75 H75 119.4
C77 C76 C75 122.8(18)
C77 C76 H76 118.6
C75 C76 H76 118.6
C76 C77 C78 116.8(18)
C76 C77 C80 123.5(19)
C78 C77 C80 119.6(18)
C79 C78 C77 119.8(19)
C79 C78 H78 120.1
C77 C78 H78 120.1
C78 C79 C74 124.9(19)
C78 C79 H79 117.6
C74 C79 H79 117.6
C77 C80 H80A 109.5
C77 C80 H80B 109.5
H80A C80 H80B 109.5
C77 C80 H80C 109.5
H80A C80 H80C 109.5
H80B C80 H80C 109.5
C4 O1 H1 109.5
C24 O2 H2A 109.5
C44 O3 H3A 109.5
C64 O4 H4 109.5

loop_
_geom_bond_atom_site_label_1
_geom_bond_atom_site_label_2
_geom_bond_distance
C1 C5 1.47(2)
C1 C2 1.48(2)
C1 C4 1.53(2)
C1 C3 1.54(2)
C2 C3 1.49(2)
C2 C6 1.50(2)
C2 H2 1.0000
C3 C13 1.53(2)
C3 H3 1.0000
C4 O1 1.430(19)
C4 H4A 0.9900
C4 H4B 0.9900
C5 H5A 0.9800
C5 H5B 0.9800
C5 H5C 0.9800
C6 C11 1.35(2)
C6 C7 1.40(3)
C7 C8 1.42(2)
C7 H7 0.9500
C8 C9 1.33(2)
C8 H8 0.9500
C9 C10 1.39(3)
C9 C12 1.53(3)
C10 C11 1.34(2)
C10 H10 0.9500
C11 H11 0.9500
C12 H12A 0.9800
C12 H12B 0.9800
C12 H12C 0.9800
C13 C14 1.48(3)
C13 H13A 0.9900
C13 H13B 0.9900
C14 C19 1.33(2)
C14 C15 1.40(3)
C15 C16 1.42(3)
C15 H15 0.9500
C16 C17 1.39(3)
C16 H16 0.9500
C17 C18 1.34(3)
C17 C20 1.52(3)
C18 C19 1.35(3)
C18 H18 0.9500
C19 H19 0.9500
C20 H20A 0.9800
C20 H20B 0.9800
C20 H20C 0.9800
C21 C24 1.52(2)
C21 C23 1.54(2)
C21 C25 1.54(2)
C21 C22 1.56(2)
C22 C26 1.48(2)
C22 C23 1.54(2)
C22 H22 1.0000
C23 C33 1.50(2)
C23 H23 1.0000
C24 O2 1.394(19)
C24 H24A 0.9900
C24 H24B 0.9900
C25 H25A 0.9800
C25 H25B 0.9800
C25 H25C 0.9800
C26 C27 1.33(2)
C26 C31 1.41(2)
C27 C28 1.37(2)
C27 H27 0.9500
C28 C29 1.47(3)
C28 H28 0.9500
C29 C30 1.28(3)
C29 C32 1.49(3)
C30 C31 1.39(2)
C30 H30 0.9500
C31 H31 0.9500
C32 H32A 0.9800
C32 H32B 0.9800
C32 H32C 0.9800
C33 C34 1.49(2)
C33 H33A 0.9900
C33 H33B 0.9900
C34 C35 1.40(2)
C34 C39 1.45(2)
C35 C36 1.41(3)
C35 H35 0.9500
C36 C37 1.33(3)
C36 H36 0.9500
C37 C38 1.37(2)
C37 C40 1.58(3)
C38 C39 1.38(2)
C38 H38 0.9500
C39 H39 0.9500
C40 H40A 0.9800
C40 H40B 0.9800
C40 H40C 0.9800
C41 C42 1.49(2)
C41 C43 1.50(2)
C41 C45 1.50(2)
C41 C44 1.53(2)
C42 C43 1.50(2)
C42 C46 1.50(3)
C42 H42 1.0000
C43 C53 1.46(2)
C43 H43 1.0000
C44 O3 1.425(19)
C44 H44A 0.9900
C44 H44B 0.9900
C45 H45A 0.9800
C45 H45B 0.9800
C45 H45C 0.9800
C46 C47 1.39(2)
C46 C51 1.40(3)
C47 C48 1.39(2)
C47 H47 0.9500
C48 C49 1.32(3)
C48 H48 0.9500
C49 C50 1.45(3)
C49 C52 1.52(3)
C50 C51 1.39(3)
C50 H50 0.9500
C51 H51 0.9500
C52 H52A 0.9800
C52 H52B 0.9800
C52 H52C 0.9800
C53 C54 1.51(3)
C53 H53A 0.9900
C53 H53B 0.9900
C54 C55 1.41(2)
C54 C59 1.41(3)
C55 C56 1.39(2)
C55 H55 0.9500
C56 C57 1.39(3)
C56 H56 0.9500
C57 C58 1.37(3)
C57 C60 1.50(3)
C58 C59 1.38(3)
C58 H58 0.9500
C59 H59 0.9500
C60 H60A 0.9800
C60 H60B 0.9800
C60 H60C 0.9800
C61 C63 1.44(2)
C61 C62 1.48(2)
C61 C64 1.50(2)
C61 C65 1.60(2)
C62 C63 1.49(2)
C62 C66 1.55(2)
C62 H62 1.0000
C63 C73 1.52(2)
C63 H63 1.0000
C64 O4 1.398(19)
C64 H64A 0.9900
C64 H64B 0.9900
C65 H65A 0.9800
C65 H65B 0.9800
C65 H65C 0.9800
C66 C67 1.33(2)
C66 C71 1.39(2)
C67 C68 1.38(2)
C67 H67 0.9500
C68 C69 1.41(2)
C68 H68 0.9500
C69 C70 1.38(3)
C69 C72 1.46(3)
C70 C71 1.36(2)
C70 H70 0.9500
C71 H71 0.9500
C72 H72A 0.9800
C72 H72B 0.9800
C72 H72C 0.9800
C73 C74 1.51(2)
C73 H73A 0.9900
C73 H73B 0.9900
C74 C75 1.37(3)
C74 C79 1.41(2)
C75 C76 1.44(3)
C75 H75 0.9500
C76 C77 1.31(2)
C76 H76 0.9500
C77 C78 1.44(3)
C77 C80 1.47(3)
C78 C79 1.34(3)
C78 H78 0.9500
C79 H79 0.9500
C80 H80A 0.9800
C80 H80B 0.9800
C80 H80C 0.9800
O1 H1 0.8400
O2 H2A 0.8400
O3 H3A 0.8400
O4 H4 0.8400

loop_
_geom_torsion_atom_site_label_1
_geom_torsion_atom_site_label_2
_geom_torsion_atom_site_label_3
_geom_torsion_atom_site_label_4
_geom_torsion
C5 C1 C2 C3 112.6(17)
C4 C1 C2 C3 -108.1(16)
C5 C1 C2 C6 -132.1(17)
C4 C1 C2 C6 7(2)
C3 C1 C2 C6 115.3(17)
C1 C2 C3 C13 -112(2)
C6 C2 C3 C13 138.8(19)
C6 C2 C3 C1 -109(2)
C5 C1 C3 C2 -106.4(18)
C4 C1 C3 C2 105.2(17)
C5 C1 C3 C13 6(3)
C2 C1 C3 C13 112(2)
C4 C1 C3 C13 -142.8(18)
C5 C1 C4 O1 -61(2)
C2 C1 C4 O1 157.1(14)
C3 C1 C4 O1 89.9(19)
C1 C2 C6 C11 69(2)
C3 C2 C6 C11 143.9(19)
C1 C2 C6 C7 -107(2)
C3 C2 C6 C7 -32(3)
C11 C6 C7 C8 0(3)
C2 C6 C7 C8 176.1(17)
C6 C7 C8 C9 0(3)
C7 C8 C9 C10 0(3)
C7 C8 C9 C12 -178.0(17)
C8 C9 C10 C11 0(3)
C12 C9 C10 C11 177.6(18)
C9 C10 C11 C6 0(3)
C7 C6 C11 C10 0(3)
C2 C6 C11 C10 -176.3(17)
C2 C3 C13 C14 -92(2)
C1 C3 C13 C14 -163.5(17)
C3 C13 C14 C19 56(3)
C3 C13 C14 C15 -126.6(19)
C19 C14 C15 C16 -4(3)
C13 C14 C15 C16 178.5(17)
C14 C15 C16 C17 3(3)
C15 C16 C17 C18 0(3)
C15 C16 C17 C20 -177.6(18)
C16 C17 C18 C19 -2(3)
C20 C17 C18 C19 175.7(19)
C15 C14 C19 C18 3(3)
C13 C14 C19 C18 179.7(19)
C17 C18 C19 C14 0(3)
C24 C21 C22 C26 10(2)
C23 C21 C22 C26 114.3(19)
C25 C21 C22 C26 -133.2(18)
C24 C21 C22 C23 -104.1(17)
C25 C21 C22 C23 112.6(17)
C24 C21 C23 C33 -142.1(16)
C25 C21 C23 C33 7(2)
C22 C21 C23 C33 111.0(17)
C24 C21 C23 C22 106.9(16)
C25 C21 C23 C22 -104.0(17)
C26 C22 C23 C33 140.8(17)
C21 C22 C23 C33 -112.1(18)
C26 C22 C23 C21 -107.1(18)
C23 C21 C24 O2 94.1(16)
C25 C21 C24 O2 -56(2)
C22 C21 C24 O2 160.7(14)
C23 C22 C26 C27 146.9(17)
C21 C22 C26 C27 76(2)
C23 C22 C26 C31 -35(2)
C21 C22 C26 C31 -105.9(19)
C31 C26 C27 C28 2(3)
C22 C26 C27 C28 -179.4(17)
C26 C27 C28 C29 2(3)
C27 C28 C29 C30 -4(2)
C27 C28 C29 C32 -177.5(16)
C28 C29 C30 C31 2(3)
C32 C29 C30 C31 175.0(17)
C29 C30 C31 C26 2(3)
C27 C26 C31 C30 -4(2)
C22 C26 C31 C30 177.5(15)
C21 C23 C33 C34 -162.6(15)
C22 C23 C33 C34 -89.1(19)
C23 C33 C34 C35 72(2)
C23 C33 C34 C39 -102.3(19)
C39 C34 C35 C36 -2(3)
C33 C34 C35 C36 -176.5(17)
C34 C35 C36 C37 3(3)
C35 C36 C37 C38 -5(3)
C35 C36 C37 C40 178.2(17)
C36 C37 C38 C39 6(3)
C40 C37 C38 C39 -177.3(17)
C37 C38 C39 C34 -5(3)
C35 C34 C39 C38 2(3)
C33 C34 C39 C38 177.3(16)
C45 C41 C42 C43 111(2)
C44 C41 C42 C43 -108.7(19)
C43 C41 C42 C46 117(2)
C45 C41 C42 C46 -133(2)
C44 C41 C42 C46 8(3)
C41 C42 C43 C53 -111(2)
C46 C42 C43 C53 137.9(19)
C46 C42 C43 C41 -111(2)
C42 C41 C43 C53 113(2)
C45 C41 C43 C53 3(3)
C44 C41 C43 C53 -142.9(18)
C45 C41 C43 C42 -110(2)
C44 C41 C43 C42 104.1(18)
C42 C41 C44 O3 160.4(16)
C43 C41 C44 O3 92.8(19)
C45 C41 C44 O3 -56(2)
C41 C42 C46 C47 -96(2)
C43 C42 C46 C47 -20(3)
C41 C42 C46 C51 83(2)
C43 C42 C46 C51 158.7(17)
C51 C46 C47 C48 -1(2)
C42 C46 C47 C48 178.3(16)
C46 C47 C48 C49 -3(3)
C47 C48 C49 C50 3(3)
C47 C48 C49 C52 -179.4(17)
C48 C49 C50 C51 0(3)
C52 C49 C50 C51 -177.8(17)
C49 C50 C51 C46 -3(3)
C47 C46 C51 C50 3(3)
C42 C46 C51 C50 -175.7(16)
C42 C43 C53 C54 -88(2)
C41 C43 C53 C54 -161.2(16)
C43 C53 C54 C55 79(3)
C43 C53 C54 C59 -101(2)
C59 C54 C55 C56 2(3)
C53 C54 C55 C56 -177.5(18)
C54 C55 C56 C57 -2(3)
C55 C56 C57 C58 1(3)
C55 C56 C57 C60 -179.8(18)
C56 C57 C58 C59 0(3)
C60 C57 C58 C59 -179.1(18)
C57 C58 C59 C54 0(3)
C55 C54 C59 C58 -1(3)
C53 C54 C59 C58 178.6(19)
C64 C61 C62 C63 -108.3(18)
C65 C61 C62 C63 109.2(16)
C63 C61 C62 C66 107.1(17)
C64 C61 C62 C66 -1(2)
C65 C61 C62 C66 -143.7(15)
C64 C61 C63 C62 112.1(19)
C65 C61 C63 C62 -105.7(18)
C62 C61 C63 C73 106(2)
C64 C61 C63 C73 -141.6(18)
C65 C61 C63 C73 1(3)
C66 C62 C63 C61 -108.5(18)
C61 C62 C63 C73 -121.1(18)
C66 C62 C63 C73 130.4(17)
C63 C61 C64 O4 84(2)
C62 C61 C64 O4 156.4(15)
C65 C61 C64 O4 -60.1(19)
C61 C62 C66 C67 -116.3(19)
C63 C62 C66 C67 -49(2)
C61 C62 C66 C71 69(2)
C63 C62 C66 C71 136.6(17)
C71 C66 C67 C68 -3(3)
C62 C66 C67 C68 -177.7(16)
C66 C67 C68 C69 1(3)
C67 C68 C69 C70 1(3)
C67 C68 C69 C72 -177.1(18)
C68 C69 C70 C71 -1(3)
C72 C69 C70 C71 177.0(19)
C69 C70 C71 C66 -1(3)
C67 C66 C71 C70 3(3)
C62 C66 C71 C70 177.6(16)
C61 C63 C73 C74 -157.4(18)
C62 C63 C73 C74 -82(2)
C63 C73 C74 C75 -98(2)
C63 C73 C74 C79 75(2)
C79 C74 C75 C76 -2(2)
C73 C74 C75 C76 172.0(15)
C74 C75 C76 C77 4(3)
C75 C76 C77 C78 -3(3)
C75 C76 C77 C80 178.5(17)
C76 C77 C78 C79 1(2)
C80 C77 C78 C79 179.4(17)
C77 C78 C79 C74 1(3)
C75 C74 C79 C78 -1(3)
C73 C74 C79 C78 -174.2(16)
